data_9005372
loop_
_publ_author_name
'Armbruster, T.'
'Birrer, J.'
'Libowitzky, E.'
'Beran, A.'

_publ_section_title
;
 Crystal chemistry of Ti-bearing andradites
 Note: sample ZER1
;
_journal_name_full 'European Journal of Mineralogy'
_journal_page_first 907
_journal_page_last 921
_journal_volume 10
_journal_year 1998
_chemical_compound_source 'Zermatt, Valais, Switzerland'
_chemical_formula_sum 'Al0.278 Ca2.919 Fe1.412 Mg0.048 Mn0.012 Na0.003 O12 Si3 Ti0.328'
_chemical_name_mineral Andradite
_space_group_IT_number 230
_symmetry_space_group_name_Hall '-I 4bd 2c 3'
_symmetry_space_group_name_H-M 'I a -3 d'
_cell_angle_alpha 90
_cell_angle_beta 90
_cell_angle_gamma 90
_cell_length_a 12.060
_cell_length_b 12.060
_cell_length_c 12.060
_cell_formula_units_Z 8
_cell_volume 1754.050
_database_code_amcsd 0006757
_exptl_crystal_density_diffrn 3.765
_cod_original_formula_sum 'Ca2.919 Mn.012 Na.003 Mg.048 Fe1.412 Al.278 Ti.328 Si3 O12'
_cod_database_code 9005372

loop_
_space_group_symop_operation_xyz
x,y,z
1/2+x,1/2+y,1/2+z
z,1/2-x,1/2+y
1/2+z,-x,+y
-y,1/2+z,1/2-x
1/2-y,+z,-x
x,1/2-y,1/2+z
1/2+x,-y,+z
-z,1/2+x,1/2-y
1/2-z,+x,-y
y,1/2-z,1/2+x
1/2+y,-z,+x
-x,1/2+y,1/2-z
1/2-x,+y,-z
3/4+x,1/4-z,3/4-y
1/4+x,3/4-z,1/4-y
3/4-z,1/4+y,3/4+x
1/4-z,3/4+y,1/4+x
3/4+y,1/4-x,3/4-z
1/4+y,3/4-x,1/4-z
3/4-x,1/4+z,3/4+y
1/4-x,3/4+z,1/4+y
3/4+z,1/4-y,3/4-x
1/4+z,3/4-y,1/4-x
3/4-y,1/4+x,3/4+z
1/4-y,3/4+x,1/4+z
1/4+x,1/4+z,1/4+y
3/4+x,3/4+z,3/4+y
1/4-z,1/4-y,1/4-x
3/4-z,3/4-y,3/4-x
1/4+y,1/4+x,1/4+z
3/4+y,3/4+x,3/4+z
1/4-x,1/4-z,1/4-y
3/4-x,3/4-z,3/4-y
1/4+z,1/4+y,1/4+x
3/4+z,3/4+y,3/4+x
1/4-y,1/4-x,1/4-z
3/4-y,3/4-x,3/4-z
1/2+z,x,1/2-y
+z,1/2+x,-y
1/2-y,-z,1/2+x
-y,1/2-z,+x
1/2+x,y,1/2-z
+x,1/2+y,-z
1/2-z,-x,1/2+y
-z,1/2-x,+y
1/2+y,z,1/2-x
+y,1/2+z,-x
1/2-x,-y,1/2+z
-x,1/2-y,+z
1/2-z,1/2+x,y
-z,+x,1/2+y
1/2+y,1/2-z,-x
+y,-z,1/2-x
1/2-x,1/2+y,z
-x,+y,1/2+z
1/2+z,1/2-x,-y
+z,-x,1/2-y
1/2-y,1/2+z,x
-y,+z,1/2+x
1/2+x,1/2-y,-z
+x,-y,1/2-z
3/4-x,3/4+z,1/4-y
1/4-x,1/4+z,3/4-y
3/4+z,3/4-y,1/4+x
1/4+z,1/4-y,3/4+x
3/4-y,3/4+x,1/4-z
1/4-y,1/4+x,3/4-z
3/4+x,3/4-z,1/4+y
1/4+x,1/4-z,3/4+y
3/4-z,3/4+y,1/4-x
1/4-z,1/4+y,3/4-x
3/4+y,3/4-x,1/4+z
1/4+y,1/4-x,3/4+z
1/4-x,3/4-z,3/4+y
3/4-x,1/4-z,1/4+y
1/4+z,3/4+y,3/4-x
3/4+z,1/4+y,1/4-x
1/4-y,3/4-x,3/4+z
3/4-y,1/4-x,1/4+z
1/4+x,3/4+z,3/4-y
3/4+x,1/4+z,1/4-y
1/4-z,3/4-y,3/4+x
3/4-z,1/4-y,1/4+x
1/4+y,3/4+x,3/4-z
3/4+y,1/4+x,1/4-z
-z,-x,-y
1/2-z,1/2-x,1/2-y
y,z,x
1/2+y,1/2+z,1/2+x
-x,-y,-z
1/2-x,1/2-y,1/2-z
z,x,y
1/2+z,1/2+x,1/2+y
-y,-z,-x
1/2-y,1/2-z,1/2-x

loop_
_atom_site_aniso_label
_atom_site_aniso_U_11
_atom_site_aniso_U_22
_atom_site_aniso_U_33
_atom_site_aniso_U_12
_atom_site_aniso_U_13
_atom_site_aniso_U_23
CaX 0.00800 0.00800 0.00530 0.00160 0.00000 0.00000
MnX 0.00800 0.00800 0.00530 0.00160 0.00000 0.00000
NaX 0.00800 0.00800 0.00530 0.00160 0.00000 0.00000
MgX 0.00800 0.00800 0.00530 0.00160 0.00000 0.00000
FeX 0.00800 0.00800 0.00530 0.00160 0.00000 0.00000
AlY 0.00500 0.00500 0.00500 0.00003 0.00003 0.00003
TiY 0.00500 0.00500 0.00500 0.00003 0.00003 0.00003
FeY 0.00500 0.00500 0.00500 0.00003 0.00003 0.00003
SiZ 0.00440 0.00520 0.00520 0.00000 0.00000 0.00000
O 0.00860 0.00830 0.00730 -0.00030 0.00060 0.00000

loop_
_atom_site_label
_atom_site_fract_x
_atom_site_fract_y
_atom_site_fract_z
_atom_site_occupancy
_atom_site_U_iso_or_equiv
CaX 0.00000 0.25000 0.12500 0.97300 0.00711
MnX 0.00000 0.25000 0.12500 0.00400 0.00711
NaX 0.00000 0.25000 0.12500 0.00100 0.00711
MgX 0.00000 0.25000 0.12500 0.01600 0.00711
FeX 0.00000 0.25000 0.12500 0.00600 0.00711
AlY 0.00000 0.00000 0.00000 0.13900 0.00502
TiY 0.00000 0.00000 0.00000 0.16400 0.00502
FeY 0.00000 0.00000 0.00000 0.69700 0.00502
SiZ 0.37500 0.00000 0.25000 1.00000 0.00500
O 0.03888 0.04815 0.65452 1.00000 0.00800

loop_
_cod_related_entry_id
_cod_related_entry_database
_cod_related_entry_code
1 AMCSD 0006757
